data_4125772
loop_
_publ_author_name
'Preston, Dan'
'Lewis, James E. M.'
'Crowley, James D.'

_publ_section_title
;
 Multicavity [PdnL4](2n+) Cages with Controlled Segregated Binding of
 Different Guests.
;
_journal_issue 6
_journal_name_full 'Journal of the American Chemical Society'
_journal_page_first 2379
_journal_page_last 2386
_journal_paper_doi 10.1021/jacs.6b11982
_journal_volume 139
_journal_year 2017
_chemical_formula_sum 'C150 H110 B6 F24 N26 O6 Pd3'
_chemical_formula_weight 3212.69
_space_group_crystal_system triclinic
_space_group_IT_number 2
_space_group_name_Hall '-P 1'
_space_group_name_H-M_alt 'P -1'
_symmetry_space_group_name_Hall '-P 1'
_symmetry_space_group_name_H-M 'P -1'
_atom_sites_solution_hydrogens geom
_audit_creation_method SHELXL-2014/7
_cell_angle_alpha 81.538(2)
_cell_angle_beta 81.795(3)
_cell_angle_gamma 72.385(3)
_cell_formula_units_Z 1
_cell_length_a 15.2830(6)
_cell_length_b 17.2358(5)
_cell_length_c 21.6574(7)
_cell_measurement_reflns_used 14411
_cell_measurement_temperature 100.00(10)
_cell_measurement_theta_max 76.5300
_cell_measurement_theta_min 3.6620
_cell_volume 5348.9(3)
_computing_cell_refinement
;
CrysAlisPro, Agilent Technologies,
Version 1.171.36.28 (release 01-02-2013 CrysAlis171 .NET)
(compiled Feb  1 2013,16:14:44)
;
_computing_data_collection
;
CrysAlisPro, Agilent Technologies,
Version 1.171.36.28 (release 01-02-2013 CrysAlis171 .NET)
(compiled Feb  1 2013,16:14:44)
;
_computing_data_reduction
;
CrysAlisPro, Agilent Technologies,
Version 1.171.36.28 (release 01-02-2013 CrysAlis171 .NET)
(compiled Feb  1 2013,16:14:44)
;
_computing_structure_refinement 'SHELXL-2014/7 (Sheldrick, 2014)'
_diffrn_ambient_temperature 100.00(10)
_diffrn_detector_area_resol_mean 5.1725
_diffrn_measured_fraction_theta_full 0.999
_diffrn_measured_fraction_theta_max 0.980
_diffrn_measurement_device_type 'SuperNova, Dual, Cu at zero, Atlas'
_diffrn_measurement_method '\w scans'
_diffrn_radiation_type CuK\a
_diffrn_radiation_wavelength 1.5418
_diffrn_reflns_av_R_equivalents 0.0572
_diffrn_reflns_av_unetI/netI 0.0566
_diffrn_reflns_Laue_measured_fraction_full 0.999
_diffrn_reflns_Laue_measured_fraction_max 0.980
_diffrn_reflns_limit_h_max 19
_diffrn_reflns_limit_h_min -18
_diffrn_reflns_limit_k_max 21
_diffrn_reflns_limit_k_min -21
_diffrn_reflns_limit_l_max 26
_diffrn_reflns_limit_l_min -19
_diffrn_reflns_number 64597
_diffrn_reflns_point_group_measured_fraction_full 0.999
_diffrn_reflns_point_group_measured_fraction_max 0.980
_diffrn_reflns_theta_full 67.680
_diffrn_reflns_theta_max 76.670
_diffrn_reflns_theta_min 3.224
_exptl_absorpt_coefficient_mu 2.574
_exptl_absorpt_correction_T_max 1.00000
_exptl_absorpt_correction_T_min 0.46155
_exptl_absorpt_correction_type gaussian
_exptl_absorpt_process_details
;
CrysAlisPro, Agilent Technologies,
Version 1.171.36.28 (release 01-02-2013 CrysAlis171 .NET)
(compiled Feb  1 2013,16:14:44)
Empirical absorption correction using spherical harmonics,
 implemented in SCALE3 ABSPACK scaling algorithm.
;
_exptl_crystal_colour
;
'colorless'
;
_exptl_crystal_density_diffrn 0.997
_exptl_crystal_description
;
'needle'
;
_exptl_crystal_F_000 1624
_exptl_crystal_size_max 0.350
_exptl_crystal_size_mid 0.190
_exptl_crystal_size_min 0.150
_platon_squeeze_details
;
Void electron content of 645 electrons can be accounted for by
sixteen (16) molecules of DMF (40 electrons each, total 640 electrons).
;
_refine_diff_density_max 1.705
_refine_diff_density_min -1.470
_refine_diff_density_rms 0.105
_refine_ls_extinction_method none
_refine_ls_goodness_of_fit_ref 1.415
_refine_ls_hydrogen_treatment constr
_refine_ls_matrix_type full
_refine_ls_number_parameters 926
_refine_ls_number_reflns 22071
_refine_ls_number_restraints 7
_refine_ls_restrained_S_all 1.416
_refine_ls_R_factor_all 0.1206
_refine_ls_R_factor_gt 0.0974
_refine_ls_shift/su_max 0.001
_refine_ls_shift/su_mean 0.000
_refine_ls_structure_factor_coef Fsqd
_refine_ls_weighting_details 'w=1/[\s^2^(Fo^2^)+(0.1000P)^2^] where P=(Fo^2^+2Fc^2^)/3'
_refine_ls_weighting_scheme calc
_refine_ls_wR_factor_gt 0.2510
_refine_ls_wR_factor_ref 0.2651
_reflns_Friedel_coverage 0.000
_reflns_number_gt 13590
_reflns_number_total 22071
_reflns_threshold_expression 'I > 2\s(I)'
_cod_data_source_file ja6b11982_si_002.cif
_cod_data_source_block C2
_cod_depositor_comments
;
The following automatic conversions were performed:

'_exptl_absorpt_correction_type' value 'Gaussian' changed to
'gaussian' according to
/home/data/users/saulius/crontab/automatic-downloads/current/ACS/lib/dictionaries/cif_core.dic
dictionary named 'cif_core.dic' version 2.4.2 from 2011-04-26.

Automatic conversion script
Id: cif_fix_values 4973 2017-02-22 13:04:09Z antanas 
;
_cod_database_code 4125772
_shelx_shelxl_version_number 2014/7
_shelx_space_group_comment
;
The symmetry employed for this shelxl refinement is uniquely defined
by the following loop, which should always be used as a source of
symmetry information in preference to the above space-group names.
They are only intended as comments.
;
_shelx_estimated_absorpt_t_min 0.466
_shelx_estimated_absorpt_t_max 0.699

loop_
_space_group_symop_operation_xyz
'x, y, z'
'-x, -y, -z'

loop_
_atom_site_label
_atom_site_type_symbol
_atom_site_fract_x
_atom_site_fract_y
_atom_site_fract_z
_atom_site_U_iso_or_equiv
_atom_site_adp_type
_atom_site_occupancy
_atom_site_site_symmetry_order
_atom_site_calc_flag
_atom_site_refinement_flags_posn
_atom_site_refinement_flags_adp
_atom_site_refinement_flags_occupancy
Pd1 Pd 0.58818(3) 0.08483(3) 0.79950(2) 0.07395(16) Uani 1 1 d . . .
Pd2 Pd 0.0000 0.5000 0.5000 0.06775(17) Uani 1 2 d S . P
N1 N 0.6746(4) 0.1330(3) 0.7385(2) 0.0819(14) Uani 1 1 d . . .
N2 N 0.5325(5) 0.4023(4) 0.4774(3) 0.102(2) Uani 1 1 d . . .
N3 N 0.0885(3) 0.5426(3) 0.4369(3) 0.0784(13) Uani 1 1 d . . .
N4 N -0.0557(5) 0.8270(5) 0.1892(3) 0.115(2) Uani 1 1 d . . .
N5 N -0.5007(4) 0.9634(3) 0.1403(2) 0.0803(13) Uani 1 1 d . . .
C1 C 0.6401(6) 0.1912(4) 0.6911(3) 0.0829(18) Uani 1 1 d . . .
H1 H 0.5752 0.2095 0.6890 0.100 Uiso 1 1 calc R U .
C2 C 0.7648(6) 0.1068(5) 0.7436(3) 0.095(2) Uani 1 1 d . . .
H2 H 0.7879 0.0663 0.7768 0.114 Uiso 1 1 calc R U .
C3 C 0.8257(6) 0.1386(6) 0.7004(4) 0.114(3) Uani 1 1 d . . .
H3 H 0.8902 0.1204 0.7039 0.137 Uiso 1 1 calc R U .
C4 C 0.7902(8) 0.1976(5) 0.6520(4) 0.120(3) Uani 1 1 d . . .
H4 H 0.8310 0.2198 0.6226 0.143 Uiso 1 1 calc R U .
C5 C 0.6965(7) 0.2242(5) 0.6461(3) 0.098(2) Uani 1 1 d . . .
C6 C 0.6634(7) 0.2796(5) 0.5945(3) 0.111(3) Uani 1 1 d . . .
C7 C 0.6440(7) 0.3227(5) 0.5487(4) 0.115(3) Uani 1 1 d . . .
C8 C 0.6194(7) 0.3774(4) 0.4906(3) 0.101(3) Uani 1 1 d . . .
C9 C 0.6935(5) 0.4001(4) 0.4508(4) 0.095(2) Uani 1 1 d . . .
H9 H 0.7554 0.3803 0.4611 0.114 Uiso 1 1 calc R U .
C10 C 0.6713(5) 0.4504(4) 0.3984(4) 0.100(2) Uani 1 1 d . . .
H10 H 0.7177 0.4682 0.3713 0.120 Uiso 1 1 calc R U .
C11 C 0.5821(4) 0.4763(4) 0.3839(4) 0.093(2) Uani 1 1 d . . .
H11 H 0.5661 0.5102 0.3461 0.112 Uiso 1 1 calc R U .
C12 C 0.5152(5) 0.4516(4) 0.4262(4) 0.091(2) Uani 1 1 d . . .
C13 C 0.4207(5) 0.4795(4) 0.4156(4) 0.106(3) Uani 1 1 d . . .
C14 C 0.3418(5) 0.5059(5) 0.4073(5) 0.121(3) Uani 1 1 d . . .
C15 C 0.1799(4) 0.5139(4) 0.4424(4) 0.0867(19) Uani 1 1 d . . .
H15 H 0.2013 0.4755 0.4771 0.104 Uiso 1 1 calc R U .
C16 C 0.2440(5) 0.5403(5) 0.3972(5) 0.107(3) Uani 1 1 d . . .
C17 C 0.2113(7) 0.5981(6) 0.3473(4) 0.116(3) Uani 1 1 d . . .
H17 H 0.2530 0.6174 0.3166 0.139 Uiso 1 1 calc R U .
C18 C 0.1193(7) 0.6262(5) 0.3433(4) 0.106(3) Uani 1 1 d . . .
C19 C 0.0592(5) 0.5959(4) 0.3884(4) 0.0889(18) Uani 1 1 d . . .
H19 H -0.0051 0.6143 0.3840 0.107 Uiso 1 1 calc R U .
C20 C 0.0819(8) 0.6883(6) 0.2915(4) 0.129(4) Uani 1 1 d . . .
C21 C 0.0571(8) 0.7383(6) 0.2499(4) 0.116(3) Uani 1 1 d . . .
C22 C 0.0324(7) 0.8005(6) 0.1983(4) 0.114(3) Uani 1 1 d . . .
C23 C 0.0994(7) 0.8318(7) 0.1618(4) 0.120(3) Uani 1 1 d . . .
H23 H 0.1617 0.8110 0.1710 0.143 Uiso 1 1 calc R U .
C24 C 0.0781(6) 0.8904(7) 0.1143(4) 0.128(3) Uani 1 1 d . . .
H24 H 0.1241 0.9111 0.0893 0.153 Uiso 1 1 calc R U .
C25 C -0.0113(7) 0.9191(8) 0.1032(4) 0.134(4) Uani 1 1 d . . .
H25 H -0.0294 0.9605 0.0695 0.161 Uiso 1 1 calc R U .
C26 C -0.0776(6) 0.8873(7) 0.1419(4) 0.122(3) Uani 1 1 d . . .
C27 C -0.1770(7) 0.9180(8) 0.1296(5) 0.130(3) Uani 1 1 d . . .
C28 C -0.2551(7) 0.9433(8) 0.1172(5) 0.138(4) Uani 1 1 d . . .
C29 C -0.3456(6) 0.9702(6) 0.1080(4) 0.115(3) Uani 1 1 d . . .
C30 C -0.3792(8) 1.0294(8) 0.0577(4) 0.138(4) Uani 1 1 d . . .
H30 H -0.3385 1.0529 0.0291 0.166 Uiso 1 1 calc R U .
C31 C -0.4707(8) 1.0518(7) 0.0510(4) 0.129(3) Uani 1 1 d . . .
H31 H -0.4940 1.0906 0.0170 0.155 Uiso 1 1 calc R U .
C32 C -0.5295(6) 1.0195(5) 0.0922(3) 0.101(2) Uani 1 1 d . . .
H32 H -0.5934 1.0373 0.0868 0.121 Uiso 1 1 calc R U .
C33 C -0.4104(5) 0.9383(5) 0.1492(3) 0.0920(18) Uani 1 1 d . . .
H33 H -0.3900 0.8987 0.1835 0.110 Uiso 1 1 calc R U .
N41 N 0.6096(4) -0.0059(3) 0.7446(3) 0.0832(14) Uani 1 1 d . . .
N42 N 0.3343(5) 0.0409(4) 0.5185(4) 0.104(2) Uani 1 1 d . . .
N43 N 0.0172(3) 0.4060(3) 0.4489(3) 0.0741(12) Uani 1 1 d . . .
N44 N -0.2475(5) 0.4573(4) 0.2131(4) 0.107(2) Uani 1 1 d . . .
N45 N -0.5669(4) 0.8240(3) 0.1474(2) 0.0740(11) Uani 1 1 d . . .
C41 C 0.5507(5) -0.0004(4) 0.7024(3) 0.091(2) Uani 1 1 d . . .
H41 H 0.4991 0.0469 0.6990 0.110 Uiso 1 1 calc R U .
C42 C 0.6836(5) -0.0718(4) 0.7505(4) 0.095(2) Uani 1 1 d . . .
H42 H 0.7253 -0.0754 0.7801 0.114 Uiso 1 1 calc R U .
C43 C 0.6990(7) -0.1346(5) 0.7132(5) 0.120(3) Uani 1 1 d . . .
H43 H 0.7513 -0.1813 0.7170 0.144 Uiso 1 1 calc R U .
C44 C 0.6373(6) -0.1283(6) 0.6707(5) 0.120(3) Uani 1 1 d . . .
H44 H 0.6464 -0.1711 0.6453 0.144 Uiso 1 1 calc R U .
C45 C 0.5616(5) -0.0587(5) 0.6650(4) 0.099(2) Uani 1 1 d . . .
C46 C 0.5003(6) -0.0500(6) 0.6187(5) 0.124(3) Uani 1 1 d . . .
C47 C 0.4479(6) -0.0403(6) 0.5784(5) 0.115(3) Uani 1 1 d . . .
C48 C 0.3893(5) -0.0334(5) 0.5326(4) 0.100(2) Uani 1 1 d . . .
C49 C 0.3915(6) -0.1021(5) 0.5060(5) 0.113(3) Uani 1 1 d . . .
H49 H 0.4312 -0.1544 0.5189 0.136 Uiso 1 1 calc R U .
C50 C 0.3344(7) -0.0922(4) 0.4603(5) 0.121(3) Uani 1 1 d . . .
H50 H 0.3336 -0.1380 0.4410 0.146 Uiso 1 1 calc R U .
C51 C 0.2784(6) -0.0155(4) 0.4425(5) 0.110(3) Uani 1 1 d . . .
H51 H 0.2404 -0.0069 0.4096 0.133 Uiso 1 1 calc R U .
C52 C 0.2786(6) 0.0485(4) 0.4738(5) 0.108(3) Uani 1 1 d . . .
C53 C 0.2170(6) 0.1291(4) 0.4566(5) 0.118(3) Uani 1 1 d . . .
C54 C 0.1622(6) 0.1943(4) 0.4425(4) 0.110(3) Uani 1 1 d . . .
C55 C 0.0822(4) 0.3349(3) 0.4612(4) 0.0821(17) Uani 1 1 d . . .
H55 H 0.1200 0.3292 0.4938 0.099 Uiso 1 1 calc R U .
C56 C 0.0949(6) 0.2693(4) 0.4269(4) 0.102(3) Uani 1 1 d . . .
C57 C 0.0393(6) 0.2784(4) 0.3783(5) 0.108(3) Uani 1 1 d . . .
H57 H 0.0475 0.2347 0.3539 0.129 Uiso 1 1 calc R U .
C58 C -0.0265(5) 0.3511(4) 0.3667(4) 0.096(2) Uani 1 1 d . . .
C59 C -0.0365(4) 0.4156(4) 0.4033(4) 0.0864(18) Uani 1 1 d . . .
H59 H -0.0821 0.4664 0.3951 0.104 Uiso 1 1 calc R U .
C60 C -0.0848(6) 0.3654(5) 0.3182(5) 0.110(3) Uani 1 1 d . . .
C61 C -0.1311(6) 0.3730(5) 0.2780(5) 0.105(3) Uani 1 1 d . . .
C62 C -0.1865(5) 0.3832(5) 0.2269(4) 0.105(3) Uani 1 1 d . . .
C63 C -0.1746(7) 0.3156(5) 0.1943(5) 0.119(3) Uani 1 1 d . . .
H63 H -0.1334 0.2635 0.2059 0.142 Uiso 1 1 calc R U .
C64 C -0.2283(8) 0.3298(7) 0.1423(7) 0.155(5) Uani 1 1 d . . .
H64 H -0.2216 0.2868 0.1176 0.186 Uiso 1 1 calc R U .
C65 C -0.2890(7) 0.4048(6) 0.1284(6) 0.129(3) Uani 1 1 d . . .
H65 H -0.3243 0.4151 0.0937 0.155 Uiso 1 1 calc R U .
C66 C -0.2979(6) 0.4667(5) 0.1669(5) 0.115(3) Uani 1 1 d . . .
C67 C -0.3630(6) 0.5475(6) 0.1508(6) 0.133(4) Uani 1 1 d . . .
C68 C -0.4153(7) 0.6127(6) 0.1362(6) 0.130(4) Uani 1 1 d . . .
C69 C -0.4845(6) 0.6876(5) 0.1217(4) 0.100(2) Uani 1 1 d . . .
C70 C -0.5379(8) 0.6973(7) 0.0748(4) 0.122(3) Uani 1 1 d . . .
H70 H -0.5286 0.6539 0.0499 0.147 Uiso 1 1 calc R U .
C71 C -0.6038(8) 0.7678(6) 0.0633(4) 0.116(3) Uani 1 1 d . . .
H71 H -0.6405 0.7745 0.0299 0.139 Uiso 1 1 calc R U .
C72 C -0.6188(5) 0.8320(4) 0.1005(3) 0.0880(17) Uani 1 1 d . . .
H72 H -0.6663 0.8815 0.0923 0.106 Uiso 1 1 calc R U .
C73 C -0.5034(5) 0.7557(5) 0.1581(4) 0.0916(19) Uani 1 1 d . . .
H73 H -0.4673 0.7500 0.1917 0.110 Uiso 1 1 calc R U .
C90 C 0.8292(10) -0.0326(9) 0.3252(7) 0.167(5) Uani 1 1 d . . .
H90A H 0.8269 0.0001 0.3591 0.200 Uiso 1 1 calc R U .
H90B H 0.8936 -0.0582 0.3101 0.200 Uiso 1 1 calc R U .
H90C H 0.7987 -0.0752 0.3410 0.200 Uiso 1 1 calc R U .
C91 C 0.7106(10) 0.0050(9) 0.2567(8) 0.174(6) Uani 1 1 d . . .
H91 H 0.6856 0.0371 0.2203 0.209 Uiso 1 1 calc R U .
C92 C 0.8318(11) 0.0707(10) 0.2313(6) 0.190(7) Uani 1 1 d . . .
H92A H 0.8956 0.0376 0.2215 0.228 Uiso 1 1 calc R U .
H92B H 0.8316 0.1178 0.2518 0.228 Uiso 1 1 calc R U .
H92C H 0.8021 0.0900 0.1924 0.228 Uiso 1 1 calc R U .
N90 N 0.7812(7) 0.0209(6) 0.2732(5) 0.145(3) Uani 1 1 d . . .
O90 O 0.6717(5) -0.0466(5) 0.2822(4) 0.153(3) Uani 1 1 d . . .
C85 C 0.3837(10) 0.2391(9) 0.5539(7) 0.169(5) Uiso 1 1 d . . .
H85A H 0.4065 0.2722 0.5181 0.202 Uiso 1 1 calc R U .
H85B H 0.3901 0.1848 0.5420 0.202 Uiso 1 1 calc R U .
H85C H 0.4195 0.2335 0.5892 0.202 Uiso 1 1 calc R U .
C86 C 0.2649(8) 0.3530(7) 0.5596(5) 0.132(3) Uiso 1 1 d . . .
H86 H 0.3043 0.3859 0.5422 0.158 Uiso 1 1 calc R U .
C87 C 0.2400(10) 0.2179(10) 0.5959(7) 0.180(5) Uiso 1 1 d . . .
H87A H 0.2004 0.2392 0.6330 0.216 Uiso 1 1 calc R U .
H87B H 0.2792 0.1626 0.6075 0.216 Uiso 1 1 calc R U .
H87C H 0.2014 0.2162 0.5639 0.216 Uiso 1 1 calc R U .
N85 N 0.3004(7) 0.2736(6) 0.5696(4) 0.129(2) Uiso 1 1 d . . .
O85 O 0.1723(5) 0.3904(5) 0.5734(3) 0.1268(19) Uiso 1 1 d . . .
C80 C -0.1847(11) 0.6813(10) 0.2562(8) 0.190(6) Uiso 1 1 d . . .
H80A H -0.1695 0.7256 0.2270 0.228 Uiso 1 1 calc R U .
H80B H -0.1582 0.6294 0.2379 0.228 Uiso 1 1 calc R U .
H80C H -0.1590 0.6775 0.2959 0.228 Uiso 1 1 calc R U .
C81 C -0.3282(10) 0.6334(9) 0.2903(7) 0.172(5) Uiso 1 1 d . . .
H81A H -0.3108 0.6066 0.3317 0.207 Uiso 1 1 calc R U .
H81B H -0.3140 0.5922 0.2608 0.207 Uiso 1 1 calc R U .
H81C H -0.3945 0.6618 0.2935 0.207 Uiso 1 1 calc R U .
C82 C -0.3240(8) 0.7763(7) 0.2595(5) 0.126(3) Uiso 1 1 d . . .
H82 H -0.2922 0.8157 0.2431 0.152 Uiso 1 1 calc R U .
N80 N -0.2735(8) 0.6962(7) 0.2665(5) 0.149(3) Uiso 1 1 d . . .
O80 O -0.4155(6) 0.8035(6) 0.2742(4) 0.154(3) Uiso 1 1 d . . .
B21 B 0.0457(12) 0.0825(14) 0.3117(8) 0.153(6) Uani 1 1 d . . .
F21 F -0.0334(7) 0.1445(6) 0.3126(6) 0.240(5) Uani 1 1 d . . .
F22 F 0.0971(9) 0.1275(13) 0.2818(7) 0.363(11) Uani 1 1 d . . .
F23 F 0.0863(11) 0.0479(9) 0.3621(6) 0.298(8) Uani 1 1 d . . .
F24 F 0.0426(7) 0.0295(6) 0.2669(6) 0.261(6) Uani 1 1 d . . .
B1 B 0.2581(19) 0.3548(13) 0.3348(11) 0.257(14) Uani 1 1 d D U .
F1 F 0.1601(6) 0.4236(5) 0.3349(5) 0.200(4) Uani 1 1 d . . .
F2 F 0.2256(9) 0.3148(6) 0.2922(6) 0.274(6) Uani 1 1 d . . .
F3 F 0.2991(9) 0.4122(8) 0.2930(6) 0.291(7) Uani 1 1 d . . .
F4 F 0.2834(14) 0.3310(11) 0.3982(8) 0.318(8) Uani 1 1 d D . .
B31 B 0.1990(16) 0.8529(14) -0.0400(9) 0.172(7) Uani 1 1 d . . .
F31 F 0.2199(6) 0.8958(5) 0.0002(4) 0.197(4) Uani 1 1 d . . .
F32 F 0.2065(12) 0.7753(8) -0.0125(8) 0.301(7) Uani 1 1 d . . .
F33 F 0.2655(9) 0.8442(9) -0.0891(6) 0.279(7) Uani 1 1 d . . .
F34 F 0.1183(9) 0.8761(11) -0.0540(8) 0.332(9) Uani 1 1 d . . .

loop_
_atom_site_aniso_label
_atom_site_aniso_U_11
_atom_site_aniso_U_22
_atom_site_aniso_U_33
_atom_site_aniso_U_23
_atom_site_aniso_U_13
_atom_site_aniso_U_12
Pd1 0.0880(3) 0.0683(3) 0.0756(2) -0.00659(18) 0.0041(2) -0.0438(2)
Pd2 0.0561(3) 0.0445(2) 0.1007(4) -0.0091(2) 0.0128(3) -0.02062(19)
N1 0.105(4) 0.085(3) 0.077(3) -0.023(2) 0.007(3) -0.060(3)
N2 0.114(4) 0.085(4) 0.126(5) -0.055(4) 0.058(4) -0.069(3)
N3 0.074(3) 0.052(2) 0.114(4) -0.022(2) 0.019(3) -0.0316(19)
N4 0.126(5) 0.143(6) 0.098(4) -0.015(4) 0.033(4) -0.091(5)
N5 0.087(3) 0.077(3) 0.081(3) -0.008(2) 0.015(3) -0.042(3)
C1 0.127(5) 0.073(3) 0.069(3) -0.016(3) 0.009(3) -0.063(4)
C2 0.109(5) 0.102(5) 0.093(4) -0.020(4) 0.014(4) -0.067(4)
C3 0.124(6) 0.133(7) 0.119(6) -0.038(5) 0.031(5) -0.095(6)
C4 0.183(9) 0.106(6) 0.102(5) -0.038(4) 0.051(6) -0.107(6)
C5 0.149(7) 0.091(4) 0.081(4) -0.035(3) 0.031(4) -0.083(5)
C6 0.198(9) 0.091(5) 0.075(4) -0.029(4) 0.035(5) -0.100(6)
C7 0.187(9) 0.093(5) 0.091(4) -0.040(4) 0.049(5) -0.092(6)
C8 0.153(7) 0.062(3) 0.096(4) -0.027(3) 0.045(5) -0.062(4)
C9 0.101(4) 0.068(3) 0.108(5) -0.011(3) 0.032(4) -0.033(3)
C10 0.081(4) 0.078(4) 0.126(5) 0.009(4) 0.039(4) -0.033(3)
C11 0.070(3) 0.069(3) 0.131(5) 0.003(3) 0.026(4) -0.029(3)
C12 0.100(4) 0.063(3) 0.119(5) -0.029(3) 0.045(4) -0.052(3)
C13 0.087(4) 0.082(4) 0.161(7) -0.058(4) 0.061(4) -0.056(3)
C14 0.092(5) 0.100(5) 0.191(9) -0.079(6) 0.074(5) -0.066(4)
C15 0.069(3) 0.068(3) 0.130(5) -0.036(3) 0.036(3) -0.040(3)
C16 0.091(4) 0.092(5) 0.157(7) -0.066(5) 0.055(5) -0.061(4)
C17 0.139(7) 0.114(6) 0.120(6) -0.043(5) 0.062(5) -0.095(6)
C18 0.138(6) 0.098(5) 0.101(5) -0.028(4) 0.044(5) -0.082(5)
C19 0.098(4) 0.067(3) 0.112(5) -0.019(3) 0.019(4) -0.048(3)
C20 0.186(10) 0.122(7) 0.112(6) -0.030(6) 0.037(6) -0.109(7)
C21 0.162(8) 0.118(6) 0.091(4) -0.004(4) 0.018(5) -0.092(6)
C22 0.138(7) 0.142(7) 0.091(4) -0.011(5) 0.015(5) -0.093(6)
C23 0.118(6) 0.170(9) 0.093(5) -0.005(5) 0.009(5) -0.089(7)
C24 0.114(6) 0.200(11) 0.098(5) 0.001(6) 0.010(5) -0.105(7)
C25 0.128(7) 0.206(11) 0.094(5) 0.022(6) 0.000(5) -0.107(8)
C26 0.111(6) 0.173(9) 0.109(5) -0.015(6) 0.019(5) -0.094(6)
C27 0.122(7) 0.173(10) 0.116(6) -0.016(6) 0.022(6) -0.087(7)
C28 0.109(6) 0.188(11) 0.138(8) -0.022(7) 0.028(6) -0.091(7)
C29 0.114(6) 0.147(8) 0.107(5) -0.036(5) 0.034(5) -0.079(6)
C30 0.157(9) 0.180(10) 0.100(5) 0.010(6) 0.024(6) -0.111(8)
C31 0.158(9) 0.147(8) 0.102(5) 0.023(5) -0.003(6) -0.094(8)
C32 0.121(6) 0.099(5) 0.090(4) 0.008(4) 0.003(4) -0.056(4)
C33 0.089(4) 0.103(5) 0.095(4) -0.015(4) 0.014(4) -0.051(4)
N41 0.093(3) 0.084(3) 0.089(3) -0.017(3) 0.014(3) -0.056(3)
N42 0.113(4) 0.070(3) 0.136(5) -0.061(3) 0.052(4) -0.042(3)
N43 0.061(2) 0.051(2) 0.108(3) -0.015(2) 0.023(2) -0.0238(18)
N44 0.094(4) 0.085(4) 0.155(6) -0.065(4) 0.026(4) -0.038(3)
N45 0.088(3) 0.073(3) 0.070(2) -0.009(2) -0.001(2) -0.040(3)
C41 0.098(4) 0.088(4) 0.103(4) -0.031(3) 0.028(4) -0.057(4)
C42 0.101(5) 0.072(4) 0.122(5) -0.021(4) 0.007(4) -0.042(4)
C43 0.125(6) 0.093(5) 0.151(7) -0.045(5) 0.051(6) -0.062(5)
C44 0.116(6) 0.119(6) 0.154(7) -0.073(6) 0.044(6) -0.078(5)
C45 0.090(4) 0.125(6) 0.108(5) -0.057(5) 0.031(4) -0.068(4)
C46 0.116(6) 0.141(7) 0.144(7) -0.085(6) 0.056(6) -0.079(6)
C47 0.106(5) 0.126(6) 0.135(6) -0.080(6) 0.046(5) -0.063(5)
C48 0.097(4) 0.092(5) 0.124(5) -0.061(4) 0.025(4) -0.043(4)
C49 0.123(6) 0.069(4) 0.152(7) -0.054(4) -0.031(6) -0.006(4)
C50 0.138(7) 0.058(4) 0.173(8) -0.050(5) -0.041(7) -0.008(4)
C51 0.126(6) 0.053(3) 0.149(7) -0.022(4) -0.024(6) -0.012(3)
C52 0.117(5) 0.050(3) 0.146(7) -0.036(4) 0.048(5) -0.024(3)
C53 0.128(6) 0.049(3) 0.159(7) -0.029(4) 0.056(6) -0.024(3)
C54 0.112(5) 0.050(3) 0.150(7) -0.023(4) 0.055(5) -0.022(3)
C55 0.075(3) 0.044(2) 0.118(5) -0.010(3) 0.025(3) -0.019(2)
C56 0.104(5) 0.054(3) 0.138(6) -0.027(4) 0.062(5) -0.031(3)
C57 0.114(5) 0.075(4) 0.140(7) -0.047(4) 0.056(5) -0.053(4)
C58 0.089(4) 0.087(4) 0.124(5) -0.035(4) 0.035(4) -0.053(4)
C59 0.073(3) 0.078(4) 0.115(5) -0.023(3) 0.028(4) -0.043(3)
C60 0.100(5) 0.116(6) 0.136(6) -0.057(5) 0.049(5) -0.073(5)
C61 0.087(4) 0.097(5) 0.148(7) -0.068(5) 0.037(5) -0.047(4)
C62 0.093(4) 0.090(5) 0.140(6) -0.060(5) 0.036(5) -0.039(4)
C63 0.132(7) 0.074(4) 0.158(8) -0.052(5) -0.002(6) -0.027(4)
C64 0.133(7) 0.107(7) 0.236(14) -0.106(8) 0.026(9) -0.028(6)
C65 0.128(7) 0.093(6) 0.173(9) -0.058(6) 0.013(7) -0.035(5)
C66 0.097(5) 0.095(5) 0.168(8) -0.062(6) 0.032(5) -0.047(4)
C67 0.103(5) 0.106(6) 0.204(11) -0.080(7) 0.044(6) -0.051(5)
C68 0.107(6) 0.105(6) 0.194(10) -0.065(7) 0.031(6) -0.054(5)
C69 0.102(5) 0.087(5) 0.123(6) -0.037(4) 0.015(4) -0.045(4)
C70 0.168(9) 0.121(7) 0.101(5) -0.050(5) 0.022(6) -0.074(7)
C71 0.174(9) 0.109(6) 0.089(5) -0.026(4) -0.008(5) -0.074(6)
C72 0.109(5) 0.084(4) 0.074(3) -0.003(3) -0.005(3) -0.036(4)
C73 0.097(4) 0.094(5) 0.101(4) -0.027(4) 0.007(4) -0.053(4)
C90 0.167(11) 0.169(12) 0.173(11) 0.002(9) -0.009(10) -0.076(10)
C91 0.170(11) 0.178(12) 0.225(14) -0.044(11) -0.006(10) -0.118(10)
C92 0.244(16) 0.229(15) 0.172(11) -0.001(10) -0.029(11) -0.184(14)
N90 0.149(7) 0.152(8) 0.163(8) -0.006(6) -0.022(6) -0.090(6)
O90 0.138(5) 0.154(6) 0.189(7) -0.051(6) 0.036(5) -0.083(5)
B21 0.150(11) 0.210(17) 0.136(10) -0.075(11) 0.035(9) -0.105(13)
F21 0.170(7) 0.187(8) 0.396(16) -0.138(10) -0.043(9) -0.046(6)
F22 0.269(11) 0.65(3) 0.332(15) -0.324(19) 0.148(11) -0.330(17)
F23 0.324(16) 0.308(16) 0.193(10) -0.074(10) -0.048(11) 0.044(13)
F24 0.243(10) 0.182(8) 0.387(15) -0.110(10) -0.138(11) -0.019(7)
B1 0.28(3) 0.173(17) 0.36(3) -0.14(2) 0.14(2) -0.150(18)
F1 0.210(7) 0.151(6) 0.268(9) -0.087(6) 0.084(7) -0.114(6)
F2 0.342(14) 0.174(8) 0.340(14) -0.131(9) 0.123(11) -0.150(9)
F3 0.316(14) 0.300(13) 0.303(13) -0.082(11) 0.146(11) -0.215(12)
F4 0.43(2) 0.311(17) 0.254(14) -0.033(13) 0.024(15) -0.186(17)
B31 0.202(17) 0.185(17) 0.163(13) -0.084(13) 0.052(13) -0.110(15)
F31 0.228(8) 0.209(7) 0.207(7) -0.093(6) 0.092(6) -0.162(7)
F32 0.371(18) 0.179(10) 0.40(2) -0.092(12) -0.066(16) -0.112(12)
F33 0.286(13) 0.341(16) 0.249(11) -0.182(12) 0.082(10) -0.128(12)
F34 0.190(10) 0.39(2) 0.42(2) 0.064(16) -0.119(13) -0.089(12)

loop_
_atom_type_symbol
_atom_type_description
_atom_type_scat_dispersion_real
_atom_type_scat_dispersion_imag
_atom_type_scat_source
C C 0.0181 0.0091 'International Tables Vol C Tables 4.2.6.8 and 6.1.1.4'
H H 0.0000 0.0000 'International Tables Vol C Tables 4.2.6.8 and 6.1.1.4'
B B 0.0090 0.0039 'International Tables Vol C Tables 4.2.6.8 and 6.1.1.4'
N N 0.0311 0.0180 'International Tables Vol C Tables 4.2.6.8 and 6.1.1.4'
O O 0.0492 0.0322 'International Tables Vol C Tables 4.2.6.8 and 6.1.1.4'
F F 0.0727 0.0534 'International Tables Vol C Tables 4.2.6.8 and 6.1.1.4'
Pd Pd 0.1215 3.9337 'International Tables Vol C Tables 4.2.6.8 and 6.1.1.4'

loop_
_geom_angle_atom_site_label_1
_geom_angle_atom_site_label_2
_geom_angle_atom_site_label_3
_geom_angle
_geom_angle_site_symmetry_1
_geom_angle_site_symmetry_3
N45 Pd1 N1 89.81(19) 2_566 .
N45 Pd1 N5 90.6(2) 2_566 2_566
N1 Pd1 N5 179.3(2) . 2_566
N45 Pd1 N41 179.1(2) 2_566 .
N1 Pd1 N41 89.49(19) . .
N5 Pd1 N41 90.1(2) 2_566 .
N3 Pd2 N3 180.0 . 2_566
N3 Pd2 N43 90.18(18) . 2_566
N3 Pd2 N43 89.82(18) 2_566 2_566
N3 Pd2 N43 89.82(18) . .
N3 Pd2 N43 90.18(18) 2_566 .
N43 Pd2 N43 180.0 2_566 .
C2 N1 C1 120.8(6) . .
C2 N1 Pd1 119.8(5) . .
C1 N1 Pd1 119.4(5) . .
C12 N2 C8 116.7(6) . .
C19 N3 C15 119.3(6) . .
C19 N3 Pd2 121.1(4) . .
C15 N3 Pd2 119.6(5) . .
C22 N4 C26 115.5(6) . .
C32 N5 C33 119.5(6) . .
C32 N5 Pd1 122.0(5) . 2_566
C33 N5 Pd1 118.5(5) . 2_566
N1 C1 C5 122.1(8) . .
N1 C2 C3 120.1(8) . .
C4 C3 C2 118.9(9) . .
C5 C4 C3 121.1(7) . .
C1 C5 C4 117.0(8) . .
C1 C5 C6 123.1(9) . .
C4 C5 C6 119.9(7) . .
C7 C6 C5 173.6(11) . .
C6 C7 C8 180.0(10) . .
N2 C8 C9 123.5(8) . .
N2 C8 C7 119.7(7) . .
C9 C8 C7 116.8(9) . .
C10 C9 C8 117.0(8) . .
C9 C10 C11 120.3(6) . .
C10 C11 C12 118.2(7) . .
N2 C12 C11 124.3(7) . .
N2 C12 C13 114.5(6) . .
C11 C12 C13 121.1(8) . .
C14 C13 C12 177.2(6) . .
C13 C14 C16 178.8(7) . .
N3 C15 C16 120.7(8) . .
C17 C16 C15 118.9(7) . .
C17 C16 C14 124.4(7) . .
C15 C16 C14 116.7(9) . .
C18 C17 C16 119.1(6) . .
C17 C18 C19 119.5(9) . .
C17 C18 C20 120.7(7) . .
C19 C18 C20 119.8(9) . .
N3 C19 C18 122.4(8) . .
C21 C20 C18 176.2(10) . .
C20 C21 C22 176.3(10) . .
N4 C22 C23 123.0(9) . .
N4 C22 C21 116.6(7) . .
C23 C22 C21 120.4(10) . .
C24 C23 C22 121.6(10) . .
C23 C24 C25 117.4(8) . .
C24 C25 C26 119.5(9) . .
N4 C26 C25 122.9(9) . .
N4 C26 C27 116.9(7) . .
C25 C26 C27 120.1(10) . .
C28 C27 C26 177.3(11) . .
C27 C28 C29 175.5(12) . .
C28 C29 C30 122.4(8) . .
C28 C29 C33 120.0(10) . .
C30 C29 C33 117.6(9) . .
C31 C30 C29 118.7(7) . .
C30 C31 C32 120.9(9) . .
N5 C32 C31 122.3(9) . .
N5 C33 C29 120.9(8) . .
C42 N41 C41 120.1(6) . .
C42 N41 Pd1 119.4(5) . .
C41 N41 Pd1 120.5(5) . .
C48 N42 C52 116.1(6) . .
C59 N43 C55 120.7(6) . .
C59 N43 Pd2 119.4(4) . .
C55 N43 Pd2 119.9(5) . .
C66 N44 C62 118.5(6) . .
C73 N45 C72 118.6(6) . .
C73 N45 Pd1 120.5(4) . 2_566
C72 N45 Pd1 120.8(5) . 2_566
C45 C41 N41 123.0(8) . .
N41 C42 C43 120.0(8) . .
C44 C43 C42 119.1(9) . .
C43 C44 C45 119.8(7) . .
C41 C45 C44 118.0(8) . .
C41 C45 C46 122.0(9) . .
C44 C45 C46 120.0(7) . .
C47 C46 C45 178.1(10) . .
C46 C47 C48 177.2(9) . .
N42 C48 C49 124.8(8) . .
N42 C48 C47 115.6(7) . .
C49 C48 C47 119.7(8) . .
C50 C49 C48 117.7(8) . .
C49 C50 C51 119.6(7) . .
C50 C51 C52 118.3(9) . .
N42 C52 C51 123.6(7) . .
N42 C52 C53 117.9(7) . .
C51 C52 C53 118.5(10) . .
C54 C53 C52 176.5(10) . .
C53 C54 C56 177.7(8) . .
N43 C55 C56 120.9(8) . .
C55 C56 C57 119.3(7) . .
C55 C56 C54 119.3(9) . .
C57 C56 C54 121.4(7) . .
C58 C57 C56 118.9(7) . .
C57 C58 C59 119.4(8) . .
C57 C58 C60 122.4(7) . .
C59 C58 C60 118.3(8) . .
N43 C59 C58 120.9(7) . .
C61 C60 C58 176.6(9) . .
C60 C61 C62 178.3(8) . .
N44 C62 C63 123.3(9) . .
N44 C62 C61 118.4(6) . .
C63 C62 C61 118.2(8) . .
C62 C63 C64 116.1(9) . .
C65 C64 C63 120.2(8) . .
C64 C65 C66 118.1(11) . .
N44 C66 C65 123.6(9) . .
N44 C66 C67 118.9(7) . .
C65 C66 C67 117.4(10) . .
C68 C67 C66 178.3(13) . .
C67 C68 C69 174.7(10) . .
C70 C69 C68 121.7(8) . .
C70 C69 C73 116.8(8) . .
C68 C69 C73 121.5(9) . .
C71 C70 C69 120.3(8) . .
C70 C71 C72 120.2(8) . .
N45 C72 C71 120.7(8) . .
N45 C73 C69 123.3(7) . .
O90 C91 N90 128.4(16) . .
C91 N90 C92 121.7(12) . .
C91 N90 C90 118.3(12) . .
C92 N90 C90 117.1(10) . .
N85 C86 O85 122.0(11) . .
C85 N85 C86 122.0(13) . .
C85 N85 C87 116.7(12) . .
C86 N85 C87 121.1(11) . .
O80 C82 N80 124.6(12) . .
C80 N80 C82 116.6(13) . .
C80 N80 C81 127.0(13) . .
C82 N80 C81 116.3(11) . .
F23 B21 F22 104.6(15) . .
F23 B21 F21 123.1(13) . .
F22 B21 F21 94.9(19) . .
F23 B21 F24 117.1(19) . .
F22 B21 F24 104.6(12) . .
F21 B21 F24 108.2(14) . .
F4 B1 F2 133.0(17) . .
F4 B1 F3 119.5(18) . .
F2 B1 F3 103.5(17) . .
F4 B1 F1 109.9(18) . .
F2 B1 F1 87.6(15) . .
F3 B1 F1 88.9(14) . .
F34 B31 F31 117(2) . .
F34 B31 F33 115(2) . .
F31 B31 F33 107.8(14) . .
F34 B31 F32 102.2(16) . .
F31 B31 F32 109.2(19) . .
F33 B31 F32 104.7(18) . .

loop_
_geom_bond_atom_site_label_1
_geom_bond_atom_site_label_2
_geom_bond_distance
_geom_bond_site_symmetry_2
Pd1 N45 2.004(5) 2_566
Pd1 N1 2.006(5) .
Pd1 N5 2.009(5) 2_566
Pd1 N41 2.022(5) .
Pd2 N3 2.003(5) .
Pd2 N3 2.003(5) 2_566
Pd2 N43 2.026(5) 2_566
Pd2 N43 2.026(5) .
N1 C2 1.330(10) .
N1 C1 1.367(9) .
N2 C12 1.302(11) .
N2 C8 1.326(12) .
N3 C19 1.323(9) .
N3 C15 1.351(8) .
N4 C22 1.318(12) .
N4 C26 1.348(13) .
N5 C32 1.337(9) .
N5 C33 1.348(9) .
N5 Pd1 2.009(5) 2_566
C1 C5 1.383(8) .
C2 C3 1.398(9) .
C3 C4 1.393(14) .
C4 C5 1.385(14) .
C5 C6 1.402(13) .
C6 C7 1.165(12) .
C7 C8 1.478(12) .
C8 C9 1.439(9) .
C9 C10 1.340(11) .
C10 C11 1.367(10) .
C11 C12 1.395(8) .
C12 C13 1.418(11) .
C13 C14 1.183(12) .
C14 C16 1.467(12) .
C15 C16 1.412(9) .
C16 C17 1.394(14) .
C17 C18 1.352(14) .
C18 C19 1.399(9) .
C18 C20 1.479(15) .
C20 C21 1.170(14) .
C21 C22 1.437(13) .
C22 C23 1.393(10) .
C23 C24 1.332(14) .
C24 C25 1.348(14) .
C25 C26 1.410(10) .
C26 C27 1.499(14) .
C27 C28 1.195(15) .
C28 C29 1.354(14) .
C29 C30 1.418(15) .
C29 C33 1.418(9) .
C30 C31 1.356(15) .
C31 C32 1.357(11) .
N41 C42 1.343(9) .
N41 C41 1.347(9) .
N42 C48 1.322(11) .
N42 C52 1.345(12) .
N43 C59 1.334(9) .
N43 C55 1.343(7) .
N44 C66 1.312(13) .
N44 C62 1.356(11) .
N45 C73 1.294(9) .
N45 C72 1.344(8) .
N45 Pd1 2.004(5) 2_566
C41 C45 1.339(9) .
C42 C43 1.388(10) .
C43 C44 1.381(14) .
C44 C45 1.397(13) .
C45 C46 1.430(14) .
C46 C47 1.228(14) .
C47 C48 1.397(13) .
C48 C49 1.381(9) .
C49 C50 1.370(12) .
C50 C51 1.373(11) .
C51 C52 1.377(11) .
C52 C53 1.453(11) .
C53 C54 1.208(11) .
C54 C56 1.418(11) .
C55 C56 1.393(10) .
C56 C57 1.407(13) .
C57 C58 1.363(12) .
C58 C59 1.418(9) .
C58 C60 1.420(14) .
C60 C61 1.167(14) .
C61 C62 1.447(14) .
C62 C63 1.401(9) .
C63 C64 1.436(16) .
C64 C65 1.365(15) .
C65 C66 1.412(11) .
C66 C67 1.472(15) .
C67 C68 1.194(15) .
C68 C69 1.426(14) .
C69 C70 1.354(13) .
C69 C73 1.443(10) .
C70 C71 1.339(14) .
C71 C72 1.407(10) .
C90 N90 1.476(15) .
C91 O90 1.238(14) .
C91 N90 1.299(14) .
C92 N90 1.459(14) .
C85 N85 1.251(14) .
C86 N85 1.309(13) .
C86 O85 1.375(12) .
C87 N85 1.524(17) .
C80 N80 1.295(16) .
C81 N80 1.549(17) .
C82 O80 1.340(12) .
C82 N80 1.360(14) .
B21 F23 1.31(2) .
B21 F22 1.31(2) .
B21 F21 1.35(2) .
B21 F24 1.441(15) .
B1 F4 1.446(18) .
B1 F2 1.45(2) .
B1 F3 1.46(2) .
B1 F1 1.61(3) .
B31 F34 1.24(2) .
B31 F31 1.347(16) .
B31 F33 1.354(19) .
B31 F32 1.36(2) .

loop_
_platon_squeeze_void_nr
_platon_squeeze_void_average_x
_platon_squeeze_void_average_y
_platon_squeeze_void_average_z
_platon_squeeze_void_volume
_platon_squeeze_void_count_electrons
_platon_squeeze_void_content
1 -0.043 0.027 0.473 2064 645 ' '
